data_1529641
loop_
_publ_author_name
'Blinov, V.A.'
'Shumyatskaya, N.G.'
'Ilyukhin, V.V.'
'Belov, N.V.'
'Voronkov, A.A.'

_publ_section_title
;
 Refinement of the crystal structure of wadeite K2 Zr (Si3 O9) and its
 relation to kindred structural types
;
_journal_name_full Kristallografiya
_journal_page_first 59
_journal_page_last 65
_journal_volume 22
_journal_year 1977
_chemical_formula_sum 'K2 O9 Si3 Zr'
_chemical_name_systematic 'K2 Zr (Si3 O9)'
_space_group_IT_number 143
_symmetry_space_group_name_Hall 'P 3'
_symmetry_space_group_name_H-M 'P 3'
_cell_angle_alpha 90
_cell_angle_beta 90
_cell_angle_gamma 120
_cell_formula_units_Z 2
_cell_length_a 6.926
_cell_length_b 6.926
_cell_length_c 10.177
_cell_volume 422.781
_citation_journal_id_ASTM KRISAJ
_cod_data_source_file Blinov_KRISAJ_1977_170.cif
_cod_data_source_block K2O9Si3Zr1
_cod_original_cell_volume 422.7809
_cod_original_formula_sum 'K2 O9 Si3 Zr1'
_cod_database_code 1529641

loop_
_symmetry_equiv_pos_as_xyz
x,y,z
-y,x-y,z
-x+y,-x,z

loop_
_atom_site_label
_atom_site_type_symbol
_atom_site_fract_x
_atom_site_fract_y
_atom_site_fract_z
_atom_site_occupancy
_atom_site_U_iso_or_equiv
K2 K+1 0.66667 0.33333 0.946 1 0.0
O3 O-2 0.246 0.236 0.12 1 0.0
O1 O-2 0.488 0.09 0.261 1 0.0
O5 O-2 0.756 0.768 0.62 1 0.0
Si1 Si+4 0.386 0.259 0.249 1 0.0
Zr1 Zr+4 0 0 0 1 0.0
Zr2 Zr+4 0 0 0.499 1 0.0
K3 K+1 0.33333 0.66667 0.059 1 0.0
O6 O-2 0.734 0.767 0.887 1 0.0
K4 K+1 0.33333 0.66667 0.447 1 0.0
K1 K+1 0.66667 0.33333 0.56 1 0.0
O4 O-2 0.268 0.239 0.387 1 0.0
Si2 Si+4 0.614 0.741 0.749 1 0.0
O2 O-2 0.514 0.911 0.762 1 0.0
